data_2243929
loop_
_publ_author_name
'Mambourg, Kalina'
'Tumanov, Nikolay'
'Henon, Gilles'
'Lanners, Steve'
'Garcia-Ladona, Javier'
'Wouters, Johan'

_publ_section_title
;
 Crystal structures of two alanylpiperidine analogues
;
_journal_coeditor_code VM2254
_journal_issue 11
_journal_name_full 'Acta Crystallographica Section E'
_journal_page_first
;
;
_journal_paper_doi 10.1107/S2056989021010392
_journal_volume 77
_journal_year 2021
_chemical_formula_iupac 'C19 H28 N2 O5 S'
_chemical_formula_moiety 'C19 H28 N2 O5 S'
_chemical_formula_sum 'C19 H28 N2 O5 S'
_chemical_formula_weight 396.49
_chemical_name_systematic 'Ethyl 1-[<i>N</i>-(4-methylphenyl)-<i>N</i>-(methylsulfonyl)alanyl]piperidine-4-carboxylate'
_space_group_crystal_system triclinic
_space_group_IT_number 2
_space_group_name_Hall '-P 1'
_space_group_name_H-M_alt 'P -1'
_atom_sites_solution_hydrogens mixed
_atom_sites_solution_primary dual
_atom_sites_solution_secondary dual
_audit_creation_method SHELXL-2016/6
_cell_angle_alpha 75.947(6)
_cell_angle_beta 79.302(6)
_cell_angle_gamma 74.554(5)
_cell_formula_units_Z 2
_cell_length_a 8.5368(6)
_cell_length_b 9.6594(6)
_cell_length_c 13.5173(12)
_cell_measurement_reflns_used 3246
_cell_measurement_temperature 295(2)
_cell_measurement_theta_max 30.5
_cell_measurement_theta_min 2.4
_cell_volume 1033.47(14)
_computing_cell_refinement
;
CrysAlisPro (Rigaku OD, 2018)
;
_computing_data_collection
;
CrysAlisPro (Rigaku OD, 2018)
;
_computing_data_reduction
;
CrysAlisPro (Rigaku OD, 2018)
;
_computing_molecular_graphics
;
Mercury (Macrae <i>et al.</i>,  2020)
;
_computing_publication_material
;
publCIF (Westrip, 2010)
;
_computing_structure_refinement
;
SHELXL2016 (Sheldrick, 2015b)
;
_computing_structure_solution
;
SHELXT2014 (Sheldrick, 2015a)
;
_diffrn_ambient_temperature 295(2)
_diffrn_detector_area_resol_mean 10.3712
_diffrn_measured_fraction_theta_full 1.000
_diffrn_measured_fraction_theta_max 0.900
_diffrn_measurement_device_type
;
Oxford Diffraction Xcalibur, Gemini Ultra R
;
_diffrn_measurement_method '\w scans'
_diffrn_radiation_monochromator graphite
_diffrn_radiation_type MoK\a
_diffrn_radiation_wavelength 0.71073
_diffrn_reflns_av_R_equivalents 0.026
_diffrn_reflns_av_unetI/netI 0.045
_diffrn_reflns_limit_h_max 10
_diffrn_reflns_limit_h_min -12
_diffrn_reflns_limit_k_max 14
_diffrn_reflns_limit_k_min -13
_diffrn_reflns_limit_l_max 19
_diffrn_reflns_limit_l_min -20
_diffrn_reflns_number 13200
_diffrn_reflns_theta_full 25.2
_diffrn_reflns_theta_max 32.8
_diffrn_reflns_theta_min 2.234
_diffrn_source 'fine-focus sealed X-ray tube'
_exptl_absorpt_coefficient_mu 0.188
_exptl_absorpt_correction_T_max 0.991
_exptl_absorpt_correction_T_min 0.923
_exptl_absorpt_correction_type analytical
_exptl_absorpt_process_details
;
[CrysAlisPro (Rigaku OD, 2018), based on expressions derived by Clark &
Reid (1995)]
;
_exptl_crystal_colour colorless
_exptl_crystal_density_diffrn 1.274
_exptl_crystal_density_method 'not measured'
_exptl_crystal_description plate
_exptl_crystal_F_000 424
_exptl_crystal_size_max 0.790
_exptl_crystal_size_mid 0.180
_exptl_crystal_size_min 0.050
_refine_diff_density_max 0.336
_refine_diff_density_min -0.375
_refine_ls_extinction_method none
_refine_ls_goodness_of_fit_ref 1.02
_refine_ls_hydrogen_treatment constr
_refine_ls_matrix_type full
_refine_ls_number_parameters 248
_refine_ls_number_reflns 6870
_refine_ls_number_restraints 0
_refine_ls_restrained_S_all 1.02
_refine_ls_R_factor_all 0.093
_refine_ls_R_factor_gt 0.054
_refine_ls_shift/su_max 0.000
_refine_ls_shift/su_mean 0.000
_refine_ls_structure_factor_coef Fsqd
_refine_ls_weighting_details 'w=1/[\s^2^(Fo^2^)+(0.0633P)^2^+0.1206P] where P=(Fo^2^+2Fc^2^)/3'
_refine_ls_weighting_scheme calc
_refine_ls_wR_factor_gt 0.130
_refine_ls_wR_factor_ref 0.158
_reflns_number_gt 4304
_reflns_number_total 6870
_reflns_threshold_expression 'I > 2\s(I)'
_cod_data_source_file vm2254sup1.cif
_cod_data_source_block I
_cod_database_code 2243929
_shelx_space_group_comment
;
The symmetry employed for this shelxl refinement is uniquely defined
by the following loop, which should always be used as a source of
symmetry information in preference to the above space-group names.
They are only intended as comments.
;
_shelx_estimated_absorpt_t_min 0.866
_shelx_estimated_absorpt_t_max 0.991

loop_
_space_group_symop_operation_xyz
'x, y, z'
'-x, -y, -z'

loop_
_atom_site_type_symbol
_atom_site_label
_atom_site_fract_x
_atom_site_fract_y
_atom_site_fract_z
_atom_site_U_iso_or_equiv
_atom_site_adp_type
_atom_site_calc_flag
_atom_site_occupancy
_atom_site_disorder_assembly
_atom_site_disorder_group
S S1 0.21006(5) 0.11226(4) 0.49970(3) 0.04597(14) Uani d 1 . .
O O1 0.20546(16) 0.42592(12) 0.58010(10) 0.0542(3) Uani d 1 . .
O O2 0.2688(3) -0.0438(2) 1.00683(16) 0.1150(8) Uani d 1 . .
O O3 0.1551(3) 0.16259(18) 1.06193(12) 0.0894(5) Uani d 1 . .
O O4 0.21136(17) 0.03480(13) 0.42186(11) 0.0618(4) Uani d 1 . .
O O5 0.25664(18) 0.02943(13) 0.59697(11) 0.0624(4) Uani d 1 . .
N N1 0.33461(16) 0.22121(13) 0.45549(10) 0.0404(3) Uani d 1 . .
N N2 0.3882(2) 0.31933(16) 0.69243(11) 0.0543(4) Uani d 1 . .
C C1 0.4352(2) 0.24222(16) 0.52607(12) 0.0407(3) Uani d 1 . .
H H1 0.484975 0.145601 0.564865 0.049 Uiso calc 1 . .
C C2 0.3309(2) 0.33501(16) 0.60307(13) 0.0435(4) Uani d 1 . .
C C3 0.2942(3) 0.4081(2) 0.76676(14) 0.0622(5) Uani d 1 . .
H H3A 0.212739 0.487753 0.733487 0.075 Uiso calc 1 . .
H H3B 0.367076 0.450568 0.791143 0.075 Uiso calc 1 . .
C C4 0.2099(3) 0.3155(2) 0.85723(15) 0.0598(5) Uani d 1 . .
H H4A 0.126979 0.283509 0.834039 0.072 Uiso calc 1 . .
H H4B 0.155721 0.374364 0.908049 0.072 Uiso calc 1 . .
C C5 0.3330(3) 0.1809(2) 0.90679(14) 0.0595(5) Uani d 1 . .
H H5 0.409068 0.216659 0.934903 0.071 Uiso calc 1 . .
C C6 0.4334(3) 0.0960(2) 0.82547(15) 0.0631(5) Uani d 1 . .
H H6A 0.517049 0.016237 0.856466 0.076 Uiso calc 1 . .
H H6B 0.362540 0.054116 0.798864 0.076 Uiso calc 1 . .
C C7 0.5139(3) 0.1963(2) 0.73772(15) 0.0617(5) Uani d 1 . .
H H7A 0.590425 0.233317 0.763271 0.074 Uiso calc 1 . .
H H7B 0.574515 0.141684 0.685678 0.074 Uiso calc 1 . .
C C8 0.2494(3) 0.0852(2) 0.99538(17) 0.0714(6) Uani d 1 . .
C C9 0.0650(4) 0.0879(3) 1.1529(2) 0.1069(10) Uani d 1 . .
H H9A 0.004626 0.029494 1.132728 0.128 Uiso calc 1 . .
H H9B 0.140898 0.023064 1.198758 0.128 Uiso calc 1 . .
C C10 -0.0456(5) 0.1958(4) 1.2040(2) 0.1357(14) Uani d 1 . .
H H10A 0.012297 0.263307 1.213528 0.204 Uiso calc 1 . .
H H10B -0.091589 0.148539 1.269779 0.204 Uiso calc 1 . .
H H10C -0.131975 0.248210 1.163132 0.204 Uiso calc 1 . .
C C11 0.5719(2) 0.31422(19) 0.46630(14) 0.0503(4) Uani d 1 . .
H H11A 0.636931 0.256036 0.418334 0.075 Uiso calc 1 . .
H H11B 0.639730 0.321567 0.513158 0.075 Uiso calc 1 . .
H H11C 0.525388 0.410564 0.429625 0.075 Uiso calc 1 . .
C C12 0.0118(2) 0.2217(2) 0.5200(2) 0.0700(6) Uani d 1 . .
H H12A -0.017746 0.283965 0.455966 0.105 Uiso calc 1 . .
H H12B 0.008836 0.280954 0.568219 0.105 Uiso calc 1 . .
H H12C -0.064229 0.159986 0.546811 0.105 Uiso calc 1 . .
C C13 0.3206(2) 0.31143(16) 0.35381(13) 0.0431(4) Uani d 1 . .
C C14 0.2231(2) 0.45197(18) 0.33966(14) 0.0543(4) Uani d 1 . .
H H14 0.166814 0.491483 0.396039 0.065 Uiso calc 1 . .
C C15 0.2097(3) 0.5336(2) 0.24101(16) 0.0641(5) Uani d 1 . .
H H15 0.144679 0.628604 0.232086 0.077 Uiso calc 1 . .
C C16 0.2899(3) 0.4784(2) 0.15543(15) 0.0617(5) Uani d 1 . .
C C17 0.3898(3) 0.3385(2) 0.17173(16) 0.0675(6) Uani d 1 . .
H H17 0.447572 0.299605 0.115395 0.081 Uiso calc 1 . .
C C18 0.4060(3) 0.25519(19) 0.26953(14) 0.0569(5) Uani d 1 . .
H H18 0.474265 0.161520 0.278607 0.068 Uiso calc 1 . .
C C19 0.2674(4) 0.5688(3) 0.04839(17) 0.0908(8) Uani d 1 . .
H H19A 0.162225 0.569619 0.032294 0.136 Uiso calc 1 . .
H H19B 0.351973 0.526722 -0.000565 0.136 Uiso calc 1 . .
H H19C 0.273737 0.667492 0.045582 0.136 Uiso calc 1 . .

loop_
_atom_site_aniso_label
_atom_site_aniso_U_11
_atom_site_aniso_U_22
_atom_site_aniso_U_33
_atom_site_aniso_U_12
_atom_site_aniso_U_13
_atom_site_aniso_U_23
S1 0.0381(2) 0.0362(2) 0.0636(3) -0.00995(16) -0.00197(19) -0.01207(17)
O1 0.0444(7) 0.0491(6) 0.0645(8) 0.0048(5) -0.0079(6) -0.0194(5)
O2 0.157(2) 0.0689(11) 0.1072(15) -0.0226(12) 0.0015(14) -0.0131(10)
O3 0.1050(15) 0.0800(10) 0.0695(10) -0.0174(10) 0.0144(9) -0.0133(8)
O4 0.0598(9) 0.0532(7) 0.0829(9) -0.0212(6) -0.0043(7) -0.0280(6)
O5 0.0629(9) 0.0520(7) 0.0669(8) -0.0211(6) -0.0053(7) 0.0039(6)
N1 0.0352(7) 0.0367(6) 0.0492(7) -0.0082(5) -0.0054(6) -0.0089(5)
N2 0.0541(10) 0.0534(8) 0.0517(8) 0.0017(7) -0.0076(7) -0.0191(6)
C1 0.0333(8) 0.0376(7) 0.0507(9) -0.0047(6) -0.0051(7) -0.0119(6)
C2 0.0389(9) 0.0382(7) 0.0527(9) -0.0075(6) -0.0036(7) -0.0114(6)
C3 0.0761(15) 0.0538(10) 0.0557(11) -0.0053(10) -0.0049(10) -0.0226(8)
C4 0.0598(13) 0.0600(11) 0.0568(11) -0.0007(9) -0.0072(9) -0.0214(9)
C5 0.0600(13) 0.0647(11) 0.0542(11) -0.0060(9) -0.0145(9) -0.0170(8)
C6 0.0635(14) 0.0587(10) 0.0620(12) 0.0094(9) -0.0241(10) -0.0167(9)
C7 0.0490(12) 0.0749(12) 0.0598(11) 0.0038(9) -0.0152(9) -0.0247(9)
C8 0.0784(17) 0.0663(13) 0.0668(13) -0.0071(11) -0.0187(12) -0.0122(10)
C9 0.114(3) 0.0948(18) 0.0859(19) -0.0194(18) 0.0136(18) 0.0053(15)
C10 0.125(3) 0.143(3) 0.092(2) -0.013(2) 0.033(2) 0.009(2)
C11 0.0363(9) 0.0539(9) 0.0644(11) -0.0139(7) -0.0001(8) -0.0200(8)
C12 0.0332(10) 0.0571(11) 0.1202(19) -0.0110(8) 0.0035(11) -0.0288(11)
C13 0.0396(9) 0.0410(8) 0.0493(9) -0.0094(7) -0.0059(7) -0.0105(6)
C14 0.0528(11) 0.0484(9) 0.0554(10) 0.0016(8) -0.0105(9) -0.0109(8)
C15 0.0567(13) 0.0568(11) 0.0695(13) 0.0007(9) -0.0188(10) -0.0030(9)
C16 0.0607(13) 0.0713(12) 0.0540(11) -0.0235(10) -0.0112(10) -0.0024(9)
C17 0.0791(16) 0.0693(12) 0.0534(11) -0.0223(11) 0.0062(10) -0.0168(9)
C18 0.0627(13) 0.0471(9) 0.0573(11) -0.0109(8) 0.0035(9) -0.0143(8)
C19 0.092(2) 0.1060(19) 0.0624(14) -0.0224(16) -0.0167(14) 0.0085(13)

loop_
_atom_type_symbol
_atom_type_description
_atom_type_scat_dispersion_real
_atom_type_scat_dispersion_imag
_atom_type_scat_source
C C 0.0033 0.0016 'International Tables Vol C Tables 4.2.6.8 and 6.1.1.4'
H H 0.0000 0.0000 'International Tables Vol C Tables 4.2.6.8 and 6.1.1.4'
N N 0.0061 0.0033 'International Tables Vol C Tables 4.2.6.8 and 6.1.1.4'
O O 0.0106 0.0060 'International Tables Vol C Tables 4.2.6.8 and 6.1.1.4'
S S 0.1246 0.1234 'International Tables Vol C Tables 4.2.6.8 and 6.1.1.4'

loop_
_geom_angle_atom_site_label_1
_geom_angle_atom_site_label_2
_geom_angle_atom_site_label_3
_geom_angle_site_symmetry_1
_geom_angle_site_symmetry_3
_geom_angle
_geom_angle_publ_flag
O5 S1 O4 . . 118.43(8) ?
O5 S1 N1 . . 106.30(8) ?
O4 S1 N1 . . 108.16(8) ?
O5 S1 C12 . . 108.50(11) ?
O4 S1 C12 . . 107.33(10) ?
N1 S1 C12 . . 107.71(8) ?
C8 O3 C9 . . 119.1(2) ?
C13 N1 C1 . . 122.65(12) ?
C13 N1 S1 . . 117.57(11) ?
C1 N1 S1 . . 118.92(10) ?
C2 N2 C3 . . 119.21(16) ?
C2 N2 C7 . . 126.42(15) ?
C3 N2 C7 . . 112.45(15) ?
N1 C1 C11 . . 110.73(13) ?
N1 C1 C2 . . 111.57(13) ?
C11 C1 C2 . . 109.61(12) ?
N1 C1 H1 . . 108.3 ?
C11 C1 H1 . . 108.3 ?
C2 C1 H1 . . 108.3 ?
O1 C2 N2 . . 121.94(15) ?
O1 C2 C1 . . 120.33(15) ?
N2 C2 C1 . . 117.58(15) ?
N2 C3 C4 . . 110.73(15) ?
N2 C3 H3A . . 109.5 ?
C4 C3 H3A . . 109.5 ?
N2 C3 H3B . . 109.5 ?
C4 C3 H3B . . 109.5 ?
H3A C3 H3B . . 108.1 ?
C3 C4 C5 . . 111.24(18) ?
C3 C4 H4A . . 109.4 ?
C5 C4 H4A . . 109.4 ?
C3 C4 H4B . . 109.4 ?
C5 C4 H4B . . 109.4 ?
H4A C4 H4B . . 108.0 ?
C8 C5 C6 . . 112.44(17) ?
C8 C5 C4 . . 111.67(19) ?
C6 C5 C4 . . 110.22(16) ?
C8 C5 H5 . . 107.4 ?
C6 C5 H5 . . 107.4 ?
C4 C5 H5 . . 107.4 ?
C7 C6 C5 . . 110.66(16) ?
C7 C6 H6A . . 109.5 ?
C5 C6 H6A . . 109.5 ?
C7 C6 H6B . . 109.5 ?
C5 C6 H6B . . 109.5 ?
H6A C6 H6B . . 108.1 ?
N2 C7 C6 . . 109.70(17) ?
N2 C7 H7A . . 109.7 ?
C6 C7 H7A . . 109.7 ?
N2 C7 H7B . . 109.7 ?
C6 C7 H7B . . 109.7 ?
H7A C7 H7B . . 108.2 ?
O2 C8 O3 . . 123.4(2) ?
O2 C8 C5 . . 125.1(2) ?
O3 C8 C5 . . 111.50(18) ?
C10 C9 O3 . . 108.7(2) ?
C10 C9 H9A . . 110.0 ?
O3 C9 H9A . . 110.0 ?
C10 C9 H9B . . 110.0 ?
O3 C9 H9B . . 110.0 ?
H9A C9 H9B . . 108.3 ?
C9 C10 H10A . . 109.5 ?
C9 C10 H10B . . 109.5 ?
H10A C10 H10B . . 109.5 ?
C9 C10 H10C . . 109.5 ?
H10A C10 H10C . . 109.5 ?
H10B C10 H10C . . 109.5 ?
C1 C11 H11A . . 109.5 ?
C1 C11 H11B . . 109.5 ?
H11A C11 H11B . . 109.5 ?
C1 C11 H11C . . 109.5 ?
H11A C11 H11C . . 109.5 ?
H11B C11 H11C . . 109.5 ?
S1 C12 H12A . . 109.5 ?
S1 C12 H12B . . 109.5 ?
H12A C12 H12B . . 109.5 ?
S1 C12 H12C . . 109.5 ?
H12A C12 H12C . . 109.5 ?
H12B C12 H12C . . 109.5 ?
C14 C13 C18 . . 119.67(16) ?
C14 C13 N1 . . 121.20(15) ?
C18 C13 N1 . . 119.13(14) ?
C13 C14 C15 . . 119.47(17) ?
C13 C14 H14 . . 120.3 ?
C15 C14 H14 . . 120.3 ?
C16 C15 C14 . . 122.01(18) ?
C16 C15 H15 . . 119.0 ?
C14 C15 H15 . . 119.0 ?
C15 C16 C17 . . 117.39(18) ?
C15 C16 C19 . . 120.6(2) ?
C17 C16 C19 . . 122.0(2) ?
C18 C17 C16 . . 121.65(19) ?
C18 C17 H17 . . 119.2 ?
C16 C17 H17 . . 119.2 ?
C13 C18 C17 . . 119.76(17) ?
C13 C18 H18 . . 120.1 ?
C17 C18 H18 . . 120.1 ?
C16 C19 H19A . . 109.5 ?
C16 C19 H19B . . 109.5 ?
H19A C19 H19B . . 109.5 ?
C16 C19 H19C . . 109.5 ?
H19A C19 H19C . . 109.5 ?
H19B C19 H19C . . 109.5 ?

loop_
_geom_bond_atom_site_label_1
_geom_bond_atom_site_label_2
_geom_bond_site_symmetry_2
_geom_bond_distance
_geom_bond_publ_flag
S1 O5 . 1.4285(14) y
S1 O4 . 1.4286(13) y
S1 N1 . 1.6278(13) y
S1 C12 . 1.7526(19) y
O1 C2 . 1.227(2) y
O2 C8 . 1.188(3) y
O3 C8 . 1.324(3) y
O3 C9 . 1.462(3) y
N1 C13 . 1.445(2) y
N1 C1 . 1.476(2) y
N2 C2 . 1.346(2) y
N2 C3 . 1.464(2) y
N2 C7 . 1.466(2) y
C1 C11 . 1.519(2) y
C1 C2 . 1.537(2) y
C1 H1 . 0.9800 ?
C3 C4 . 1.516(3) y
C3 H3A . 0.9700 ?
C3 H3B . 0.9700 ?
C4 C5 . 1.535(3) y
C4 H4A . 0.9700 ?
C4 H4B . 0.9700 ?
C5 C8 . 1.514(3) y
C5 C6 . 1.526(3) y
C5 H5 . 0.9800 ?
C6 C7 . 1.521(3) y
C6 H6A . 0.9700 ?
C6 H6B . 0.9700 ?
C7 H7A . 0.9700 ?
C7 H7B . 0.9700 ?
C9 C10 . 1.428(4) y
C9 H9A . 0.9700 ?
C9 H9B . 0.9700 ?
C10 H10A . 0.9600 ?
C10 H10B . 0.9600 ?
C10 H10C . 0.9600 ?
C11 H11A . 0.9600 ?
C11 H11B . 0.9600 ?
C11 H11C . 0.9600 ?
C12 H12A . 0.9600 ?
C12 H12B . 0.9600 ?
C12 H12C . 0.9600 ?
C13 C14 . 1.380(2) y
C13 C18 . 1.381(2) y
C14 C15 . 1.382(3) y
C14 H14 . 0.9300 ?
C15 C16 . 1.379(3) y
C15 H15 . 0.9300 ?
C16 C17 . 1.384(3) y
C16 C19 . 1.514(3) y
C17 C18 . 1.381(3) y
C17 H17 . 0.9300 ?
C18 H18 . 0.9300 ?
C19 H19A . 0.9600 ?
C19 H19B . 0.9600 ?
C19 H19C . 0.9600 ?

loop_
_geom_hbond_atom_site_label_D
_geom_hbond_atom_site_label_H
_geom_hbond_atom_site_label_A
_geom_hbond_site_symmetry_A
_geom_hbond_distance_DH
_geom_hbond_distance_HA
_geom_hbond_distance_DA
_geom_hbond_angle_DHA
C12 H12B O1 . 0.96 2.50 3.210(2) 130.4
C12 H12C O4 2_556 0.96 2.44 3.376(2) 163.7
C14 H14 O1 . 0.93 2.48 3.177(2) 132.3

loop_
_geom_torsion_atom_site_label_1
_geom_torsion_atom_site_label_2
_geom_torsion_atom_site_label_3
_geom_torsion_atom_site_label_4
_geom_torsion_site_symmetry_1
_geom_torsion_site_symmetry_2
_geom_torsion_site_symmetry_3
_geom_torsion_site_symmetry_4
_geom_torsion
_geom_torsion_publ_flag
O5 S1 N1 C13 . . . . 176.09(11) ?
O4 S1 N1 C13 . . . . 47.92(13) ?
C12 S1 N1 C13 . . . . -67.78(14) ?
O5 S1 N1 C1 . . . . -14.24(14) ?
O4 S1 N1 C1 . . . . -142.40(12) ?
C12 S1 N1 C1 . . . . 101.89(14) ?
C13 N1 C1 C11 . . . . -25.36(19) ?
S1 N1 C1 C11 . . . . 165.51(11) ?
C13 N1 C1 C2 . . . . 97.02(16) ?
S1 N1 C1 C2 . . . . -72.11(15) ?
C3 N2 C2 O1 . . . . 3.0(3) ?
C7 N2 C2 O1 . . . . 165.98(18) ?
C3 N2 C2 C1 . . . . 178.66(15) ?
C7 N2 C2 C1 . . . . -18.4(3) ?
N1 C1 C2 O1 . . . . -28.1(2) ?
C11 C1 C2 O1 . . . . 94.89(19) ?
N1 C1 C2 N2 . . . . 156.17(14) ?
C11 C1 C2 N2 . . . . -80.81(18) ?
C2 N2 C3 C4 . . . . 106.1(2) ?
C7 N2 C3 C4 . . . . -59.1(2) ?
N2 C3 C4 C5 . . . . 54.5(2) ?
C3 C4 C5 C8 . . . . -178.38(17) ?
C3 C4 C5 C6 . . . . -52.6(2) ?
C8 C5 C6 C7 . . . . 179.54(18) ?
C4 C5 C6 C7 . . . . 54.2(2) ?
C2 N2 C7 C6 . . . . -103.4(2) ?
C3 N2 C7 C6 . . . . 60.5(2) ?
C5 C6 C7 N2 . . . . -57.7(2) ?
C9 O3 C8 O2 . . . . -2.2(4) ?
C9 O3 C8 C5 . . . . -179.8(2) ?
C6 C5 C8 O2 . . . . 6.3(4) ?
C4 C5 C8 O2 . . . . 130.8(3) ?
C6 C5 C8 O3 . . . . -176.2(2) ?
C4 C5 C8 O3 . . . . -51.7(3) ?
C8 O3 C9 C10 . . . . -171.3(3) ?
C1 N1 C13 C14 . . . . -76.6(2) ?
S1 N1 C13 C14 . . . . 92.68(17) ?
C1 N1 C13 C18 . . . . 103.66(19) ?
S1 N1 C13 C18 . . . . -87.07(18) ?
C18 C13 C14 C15 . . . . 1.3(3) ?
N1 C13 C14 C15 . . . . -178.45(17) ?
C13 C14 C15 C16 . . . . 0.7(3) ?
C14 C15 C16 C17 . . . . -2.1(3) ?
C14 C15 C16 C19 . . . . 177.7(2) ?
C15 C16 C17 C18 . . . . 1.7(3) ?
C19 C16 C17 C18 . . . . -178.1(2) ?
C14 C13 C18 C17 . . . . -1.7(3) ?
N1 C13 C18 C17 . . . . 178.02(17) ?
C16 C17 C18 C13 . . . . 0.2(3) ?

_cod_database_fobs_code 2243929
